data_4027670
loop_
_publ_author_name
'Ming-Chang P. Yeh'
'Chia-Jung Liang'
'Chern-Wei Fan'
'Wei-Hang Chiu'
'Jun-Yuan Lo'

_publ_section_title
;
 Synthesis of 2-Azaspiro[4.6]undec-7-enes from
 N-Tosyl-N-(3-arylpropargyl)-Tethered 3-Methylcyclohex-2-en-1-ols
;
_journal_name_full 'Journal of Organic Chemistry'
_journal_page_first 9707
_journal_page_last 9717
_journal_paper_doi 10.1021/jo301764g
_journal_volume 77
_journal_year 2012
_chemical_absolute_configuration unk
_chemical_formula_moiety 'C25 H28 I N O3 S'
_chemical_formula_sum 'C25 H28 I N O3 S'
_chemical_formula_weight 549.44
_chemical_name_systematic
;
 ?
;
_space_group_IT_number 4
_symmetry_cell_setting monoclinic
_symmetry_space_group_name_Hall 'P 2yb'
_symmetry_space_group_name_H-M 'P 1 21 1'
_atom_sites_solution_hydrogens geom
_atom_sites_solution_primary direct
_atom_sites_solution_secondary difmap
_audit_creation_method SHELXL-97
_cell_angle_alpha 90.00
_cell_angle_beta 110.299(4)
_cell_angle_gamma 90.00
_cell_formula_units_Z 2
_cell_length_a 12.813(4)
_cell_length_b 6.246(2)
_cell_length_c 15.497(5)
_cell_measurement_reflns_used 0
_cell_measurement_temperature 200(2)
_cell_measurement_theta_max 0
_cell_measurement_theta_min 0
_cell_volume 1163.2(6)
_computing_molecular_graphics 'Ortep-3 for Windows (Farrugia, 1997)'
_computing_publication_material 'WinGX publication routines (Farrugia, 1999)'
_computing_structure_refinement 'SHELXL-97 (Sheldrick, 1997)'
_computing_structure_solution 'SHELXS-86 (Sheldrick, 1986)'
_diffrn_ambient_temperature 200(2)
_diffrn_measured_fraction_theta_full 0.996
_diffrn_measured_fraction_theta_max 0.996
_diffrn_radiation_monochromator graphite
_diffrn_radiation_source 'fine-focus sealed tube'
_diffrn_radiation_type MoK\a
_diffrn_radiation_wavelength 0.71073
_diffrn_reflns_av_R_equivalents 0.0572
_diffrn_reflns_av_sigmaI/netI 0.0757
_diffrn_reflns_limit_h_max 13
_diffrn_reflns_limit_h_min -15
_diffrn_reflns_limit_k_max 7
_diffrn_reflns_limit_k_min -4
_diffrn_reflns_limit_l_max 18
_diffrn_reflns_limit_l_min -18
_diffrn_reflns_number 7149
_diffrn_reflns_theta_full 24.99
_diffrn_reflns_theta_max 24.99
_diffrn_reflns_theta_min 1.69
_exptl_absorpt_coefficient_mu 1.493
_exptl_absorpt_correction_T_max 0.9427
_exptl_absorpt_correction_T_min 0.4579
_exptl_absorpt_correction_type multi-scan
_exptl_crystal_colour colorless
_exptl_crystal_density_diffrn 1.569
_exptl_crystal_description prism
_exptl_crystal_F_000 556
_exptl_crystal_size_max 0.62
_exptl_crystal_size_mid 0.23
_exptl_crystal_size_min 0.04
_refine_diff_density_max 1.806
_refine_diff_density_min -1.078
_refine_diff_density_rms 0.124
_refine_ls_abs_structure_details 'Flack H D (1983), Acta Cryst. A39, 876-881'
_refine_ls_abs_structure_Flack -0.01(4)
_refine_ls_extinction_method none
_refine_ls_goodness_of_fit_ref 1.024
_refine_ls_hydrogen_treatment constr
_refine_ls_matrix_type full
_refine_ls_number_parameters 280
_refine_ls_number_reflns 3104
_refine_ls_number_restraints 1
_refine_ls_restrained_S_all 1.024
_refine_ls_R_factor_all 0.0594
_refine_ls_R_factor_gt 0.0472
_refine_ls_shift/su_max 0.000
_refine_ls_shift/su_mean 0.000
_refine_ls_structure_factor_coef Fsqd
_refine_ls_weighting_details 'calc w=1/[\s^2^(Fo^2^)+(0.0680P)^2^+0.0000P] where P=(Fo^2^+2Fc^2^)/3'
_refine_ls_weighting_scheme calc
_refine_ls_wR_factor_gt 0.1122
_refine_ls_wR_factor_ref 0.1209
_reflns_number_gt 2666
_reflns_number_total 3104
_reflns_threshold_expression >2sigma(I)
_cod_data_source_file jo301764g_si_013.cif
_cod_data_source_block a12595
_cod_original_cell_volume 1163.2(7)
_cod_original_sg_symbol_H-M 'P 21'
_cod_database_code 4027670

loop_
_symmetry_equiv_pos_as_xyz
'x, y, z'
'-x, y+1/2, -z'

loop_
_atom_site_label
_atom_site_type_symbol
_atom_site_fract_x
_atom_site_fract_y
_atom_site_fract_z
_atom_site_U_iso_or_equiv
_atom_site_adp_type
_atom_site_occupancy
_atom_site_symmetry_multiplicity
_atom_site_calc_flag
_atom_site_refinement_flags
C1 C 0.1593(7) 0.7205(15) 0.4210(5) 0.033(2) Uani 1 1 d .
C2 C 0.0568(7) 0.6429(15) 0.3607(5) 0.034(2) Uani 1 1 d .
H2 H 0.0528 0.5045 0.3343 0.040 Uiso 1 1 calc R
C3 C -0.0357(7) 0.7637(16) 0.3403(6) 0.038(2) Uani 1 1 d .
H3 H -0.1040 0.7099 0.2988 0.046 Uiso 1 1 calc R
C4 C -0.0332(6) 0.966(3) 0.3787(5) 0.0384(17) Uani 1 1 d .
C5 C -0.1352(9) 1.108(2) 0.3531(8) 0.062(3) Uani 1 1 d .
H5A H -0.1166 1.2420 0.3880 0.093 Uiso 1 1 calc R
H5B H -0.1946 1.0346 0.3676 0.093 Uiso 1 1 calc R
H5C H -0.1604 1.1396 0.2870 0.093 Uiso 1 1 calc R
C6 C 0.0682(8) 1.0407(15) 0.4386(6) 0.041(2) Uani 1 1 d .
H6 H 0.0710 1.1775 0.4661 0.050 Uiso 1 1 calc R
C7 C 0.1628(7) 0.9256(15) 0.4590(5) 0.036(2) Uani 1 1 d .
H7 H 0.2312 0.9828 0.4988 0.043 Uiso 1 1 calc R
C8 C 0.4179(7) 0.8332(13) 0.3854(6) 0.0318(19) Uani 1 1 d .
H8A H 0.4790 0.8276 0.4457 0.038 Uiso 1 1 calc R
H8B H 0.3781 0.9713 0.3792 0.038 Uiso 1 1 calc R
C9 C 0.4606(7) 0.7953(13) 0.3051(5) 0.0263(17) Uani 1 1 d .
C10 C 0.3536(6) 0.7226(12) 0.2311(5) 0.0220(16) Uani 1 1 d .
C11 C 0.2862(7) 0.5929(14) 0.2731(5) 0.0322(19) Uani 1 1 d .
H11A H 0.2071 0.6369 0.2498 0.039 Uiso 1 1 calc R
H11B H 0.2914 0.4381 0.2615 0.039 Uiso 1 1 calc R
C12 C 0.3371(7) 0.8129(13) 0.1482(5) 0.0261(17) Uani 1 1 d .
C13 C 0.2413(6) 0.7892(13) 0.0614(5) 0.0252(17) Uani 1 1 d .
C14 C 0.1655(7) 0.6200(13) 0.0439(5) 0.0287(18) Uani 1 1 d .
H14 H 0.1774 0.5111 0.0891 0.034 Uiso 1 1 calc R
C15 C 0.0736(7) 0.6033(14) -0.0361(5) 0.033(2) Uani 1 1 d .
H15 H 0.0238 0.4859 -0.0452 0.039 Uiso 1 1 calc R
C16 C 0.0555(7) 0.7611(14) -0.1030(5) 0.0301(19) Uani 1 1 d .
C17 C -0.1052(7) 0.5864(16) -0.2071(6) 0.041(2) Uani 1 1 d .
H17A H -0.1622 0.6069 -0.2678 0.062 Uiso 1 1 calc R
H17B H -0.1408 0.5754 -0.1606 0.062 Uiso 1 1 calc R
H17C H -0.0637 0.4547 -0.2071 0.062 Uiso 1 1 calc R
C18 C 0.1282(6) 0.9349(16) -0.0889(5) 0.037(2) Uani 1 1 d .
H18 H 0.1158 1.0431 -0.1345 0.044 Uiso 1 1 calc R
C19 C 0.2192(6) 0.948(2) -0.0073(4) 0.0302(18) Uani 1 1 d .
H19 H 0.2679 1.0672 0.0023 0.036 Uiso 1 1 calc R
C20 C 0.4430(5) 0.9377(15) 0.1549(5) 0.0241(18) Uani 1 1 d .
H20 H 0.4226 1.0730 0.1184 0.029 Uiso 1 1 calc R
C21 C 0.4935(6) 0.992(2) 0.2598(5) 0.0278(18) Uani 1 1 d .
H21A H 0.5754 1.0076 0.2800 0.033 Uiso 1 1 calc R
H21B H 0.4610 1.1249 0.2742 0.033 Uiso 1 1 calc R
C22 C 0.5535(7) 0.6194(13) 0.3333(5) 0.0307(19) Uani 1 1 d .
H22A H 0.6071 0.6569 0.3948 0.037 Uiso 1 1 calc R
H22B H 0.5184 0.4819 0.3397 0.037 Uiso 1 1 calc R
C23 C 0.6192(7) 0.5836(15) 0.2683(6) 0.040(2) Uani 1 1 d .
H23A H 0.6594 0.4458 0.2848 0.049 Uiso 1 1 calc R
H23B H 0.6759 0.6980 0.2798 0.049 Uiso 1 1 calc R
C24 C 0.5517(8) 0.5800(15) 0.1646(6) 0.039(2) Uani 1 1 d .
H24A H 0.5967 0.5051 0.1334 0.047 Uiso 1 1 calc R
H24B H 0.4843 0.4924 0.1554 0.047 Uiso 1 1 calc R
C25 C 0.5144(7) 0.7955(14) 0.1157(6) 0.0306(19) Uani 1 1 d .
H25 H 0.4666 0.7605 0.0510 0.037 Uiso 1 1 calc R
N1 N 0.3399(5) 0.6449(13) 0.3719(4) 0.0320(16) Uani 1 1 d .
O1 O 0.2547(6) 0.3527(11) 0.4265(5) 0.044(2) Uani 1 1 d .
O2 O 0.3590(5) 0.6365(11) 0.5358(4) 0.0431(16) Uani 1 1 d .
O3 O -0.0316(5) 0.7622(10) -0.1864(4) 0.0415(16) Uani 1 1 d .
S1 S 0.2837(2) 0.5729(4) 0.44580(18) 0.0335(6) Uani 1 1 d .
I1 I 0.65767(4) 0.96755(13) 0.10664(3) 0.04000(19) Uani 1 1 d .

loop_
_atom_site_aniso_label
_atom_site_aniso_U_11
_atom_site_aniso_U_22
_atom_site_aniso_U_33
_atom_site_aniso_U_23
_atom_site_aniso_U_13
_atom_site_aniso_U_12
C1 0.039(5) 0.039(5) 0.021(4) 0.002(4) 0.009(4) -0.014(4)
C2 0.037(5) 0.039(5) 0.029(4) -0.009(4) 0.016(4) -0.004(4)
C3 0.031(5) 0.054(6) 0.029(5) -0.011(4) 0.011(4) -0.006(4)
C4 0.034(4) 0.051(5) 0.031(4) 0.007(7) 0.012(3) 0.000(7)
C5 0.054(7) 0.073(8) 0.058(7) -0.022(6) 0.019(5) 0.013(6)
C6 0.055(6) 0.041(6) 0.036(5) -0.009(4) 0.025(4) -0.005(4)
C7 0.035(4) 0.044(7) 0.026(4) 0.000(4) 0.007(3) -0.013(4)
C8 0.032(5) 0.031(5) 0.029(4) 0.004(4) 0.005(4) -0.004(4)
C9 0.028(4) 0.020(4) 0.030(5) -0.001(3) 0.008(4) -0.001(3)
C10 0.026(4) 0.021(4) 0.020(4) -0.003(3) 0.009(3) -0.002(3)
C11 0.038(5) 0.034(5) 0.021(4) -0.002(4) 0.006(4) -0.004(4)
C12 0.029(4) 0.025(4) 0.022(4) -0.001(3) 0.007(3) -0.002(4)
C13 0.028(4) 0.026(4) 0.020(4) -0.001(3) 0.007(3) -0.003(4)
C14 0.035(5) 0.025(4) 0.022(4) 0.006(3) 0.005(4) -0.001(4)
C15 0.037(5) 0.034(5) 0.028(4) -0.002(4) 0.012(4) -0.011(4)
C16 0.032(5) 0.035(5) 0.022(4) 0.002(4) 0.007(4) 0.002(4)
C17 0.042(5) 0.045(6) 0.027(5) 0.002(4) 0.001(4) -0.002(5)
C18 0.044(4) 0.038(7) 0.022(4) 0.014(4) 0.004(3) -0.008(5)
C19 0.035(4) 0.031(5) 0.019(3) 0.002(5) 0.003(3) -0.005(5)
C20 0.027(4) 0.019(5) 0.023(3) 0.001(3) 0.004(3) -0.005(4)
C21 0.025(3) 0.027(5) 0.029(4) 0.003(5) 0.007(3) 0.001(5)
C22 0.035(5) 0.021(4) 0.028(4) 0.001(3) 0.002(4) 0.003(4)
C23 0.041(5) 0.026(5) 0.055(6) 0.008(4) 0.018(4) 0.011(4)
C24 0.047(6) 0.027(4) 0.046(5) -0.008(4) 0.020(4) 0.002(4)
C25 0.033(5) 0.033(5) 0.029(4) -0.015(4) 0.014(4) -0.007(4)
N1 0.028(4) 0.046(4) 0.021(3) -0.001(3) 0.008(3) -0.006(3)
O1 0.054(5) 0.034(4) 0.049(5) 0.011(3) 0.023(4) 0.000(4)
O2 0.043(4) 0.060(4) 0.021(3) 0.006(3) 0.005(3) 0.007(3)
O3 0.039(4) 0.047(4) 0.028(3) 0.004(3) -0.001(3) -0.012(3)
S1 0.0386(14) 0.0373(13) 0.0223(11) 0.0092(10) 0.0076(10) -0.0002(11)
I1 0.0392(3) 0.0441(3) 0.0390(3) 0.0071(4) 0.0164(2) -0.0031(4)

loop_
_atom_type_symbol
_atom_type_description
_atom_type_scat_dispersion_real
_atom_type_scat_dispersion_imag
_atom_type_scat_source
C C 0.0033 0.0016 'International Tables Vol C Tables 4.2.6.8 and 6.1.1.4'
H H 0.0000 0.0000 'International Tables Vol C Tables 4.2.6.8 and 6.1.1.4'
N N 0.0061 0.0033 'International Tables Vol C Tables 4.2.6.8 and 6.1.1.4'
O O 0.0106 0.0060 'International Tables Vol C Tables 4.2.6.8 and 6.1.1.4'
S S 0.1246 0.1234 'International Tables Vol C Tables 4.2.6.8 and 6.1.1.4'
I I -0.4742 1.8119 'International Tables Vol C Tables 4.2.6.8 and 6.1.1.4'

loop_
_geom_angle_atom_site_label_1
_geom_angle_atom_site_label_2
_geom_angle_atom_site_label_3
_geom_angle
C7 C1 C2 118.6(9)
C7 C1 S1 119.4(6)
C2 C1 S1 121.9(7)
C3 C2 C1 120.3(9)
C3 C2 H2 119.8
C1 C2 H2 119.8
C2 C3 C4 121.4(8)
C2 C3 H3 119.3
C4 C3 H3 119.3
C3 C4 C6 118.0(9)
C3 C4 C5 122.0(8)
C6 C4 C5 119.9(12)
C4 C5 H5A 109.5
C4 C5 H5B 109.5
H5A C5 H5B 109.5
C4 C5 H5C 109.5
H5A C5 H5C 109.5
H5B C5 H5C 109.5
C7 C6 C4 122.2(9)
C7 C6 H6 118.9
C4 C6 H6 118.9
C6 C7 C1 119.5(8)
C6 C7 H7 120.2
C1 C7 H7 120.2
N1 C8 C9 99.9(6)
N1 C8 H8A 111.8
C9 C8 H8A 111.8
N1 C8 H8B 111.8
C9 C8 H8B 111.8
H8A C8 H8B 109.5
C10 C9 C8 100.1(6)
C10 C9 C21 102.2(6)
C8 C9 C21 118.3(7)
C10 C9 C22 113.6(6)
C8 C9 C22 109.3(7)
C21 C9 C22 112.6(7)
C12 C10 C11 136.1(7)
C12 C10 C9 113.3(7)
C11 C10 C9 109.9(6)
N1 C11 C10 101.6(6)
N1 C11 H11A 111.5
C10 C11 H11A 111.5
N1 C11 H11B 111.5
C10 C11 H11B 111.5
H11A C11 H11B 109.3
C10 C12 C13 129.0(7)
C10 C12 C20 107.7(6)
C13 C12 C20 123.2(7)
C14 C13 C19 116.2(7)
C14 C13 C12 123.6(7)
C19 C13 C12 120.1(7)
C15 C14 C13 123.2(7)
C15 C14 H14 118.4
C13 C14 H14 118.4
C14 C15 C16 119.0(8)
C14 C15 H15 120.5
C16 C15 H15 120.5
O3 C16 C15 124.9(7)
O3 C16 C18 114.8(7)
C15 C16 C18 120.3(7)
O3 C17 H17A 109.5
O3 C17 H17B 109.5
H17A C17 H17B 109.5
O3 C17 H17C 109.5
H17A C17 H17C 109.5
H17B C17 H17C 109.5
C19 C18 C16 119.3(9)
C19 C18 H18 120.4
C16 C18 H18 120.4
C18 C19 C13 122.1(9)
C18 C19 H19 119.0
C13 C19 H19 119.0
C12 C20 C25 108.1(7)
C12 C20 C21 102.6(6)
C25 C20 C21 116.5(6)
C12 C20 H20 109.8
C25 C20 H20 109.8
C21 C20 H20 109.8
C9 C21 C20 102.8(7)
C9 C21 H21A 111.2
C20 C21 H21A 111.2
C9 C21 H21B 111.2
C20 C21 H21B 111.2
H21A C21 H21B 109.1
C23 C22 C9 117.0(7)
C23 C22 H22A 108.0
C9 C22 H22A 108.0
C23 C22 H22B 108.0
C9 C22 H22B 108.0
H22A C22 H22B 107.3
C22 C23 C24 116.7(7)
C22 C23 H23A 108.1
C24 C23 H23A 108.1
C22 C23 H23B 108.1
C24 C23 H23B 108.1
H23A C23 H23B 107.3
C25 C24 C23 117.9(7)
C25 C24 H24A 107.8
C23 C24 H24A 107.8
C25 C24 H24B 107.8
C23 C24 H24B 107.8
H24A C24 H24B 107.2
C24 C25 C20 115.7(7)
C24 C25 I1 109.9(6)
C20 C25 I1 111.7(5)
C24 C25 H25 106.3
C20 C25 H25 106.3
I1 C25 H25 106.3
C11 N1 C8 111.2(6)
C11 N1 S1 120.7(5)
C8 N1 S1 123.8(6)
C16 O3 C17 117.8(6)
O1 S1 O2 120.2(5)
O1 S1 N1 105.5(5)
O2 S1 N1 107.1(4)
O1 S1 C1 107.9(5)
O2 S1 C1 108.4(4)
N1 S1 C1 106.9(4)

loop_
_geom_bond_atom_site_label_1
_geom_bond_atom_site_label_2
_geom_bond_distance
C1 C7 1.404(13)
C1 C2 1.407(12)
C1 S1 1.764(10)
C2 C3 1.347(12)
C2 H2 0.9500
C3 C4 1.390(17)
C3 H3 0.9500
C4 C6 1.390(12)
C4 C5 1.515(15)
C5 H5A 0.9800
C5 H5B 0.9800
C5 H5C 0.9800
C6 C7 1.349(12)
C6 H6 0.9500
C7 H7 0.9500
C8 N1 1.510(11)
C8 C9 1.542(11)
C8 H8A 0.9900
C8 H8B 0.9900
C9 C10 1.520(11)
C9 C21 1.544(13)
C9 C22 1.566(11)
C10 C12 1.351(11)
C10 C11 1.489(11)
C11 N1 1.480(10)
C11 H11A 0.9900
C11 H11B 0.9900
C12 C13 1.480(11)
C12 C20 1.537(11)
C13 C14 1.397(11)
C13 C19 1.409(13)
C14 C15 1.386(11)
C14 H14 0.9500
C15 C16 1.390(11)
C15 H15 0.9500
C16 O3 1.384(10)
C16 C18 1.398(12)
C17 O3 1.410(11)
C17 H17A 0.9800
C17 H17B 0.9800
C17 H17C 0.9800
C18 C19 1.394(10)
C18 H18 0.9500
C19 H19 0.9500
C20 C25 1.543(11)
C20 C21 1.563(10)
C20 H20 1.0000
C21 H21A 0.9900
C21 H21B 0.9900
C22 C23 1.537(12)
C22 H22A 0.9900
C22 H22B 0.9900
C23 C24 1.538(12)
C23 H23A 0.9900
C23 H23B 0.9900
C24 C25 1.538(13)
C24 H24A 0.9900
C24 H24B 0.9900
C25 I1 2.173(8)
C25 H25 1.0000
N1 S1 1.614(7)
O1 S1 1.429(7)
O2 S1 1.449(6)
